data_4021611
loop_
_publ_author_name
'Piotr Ba\/lczewski'
'Marek Koprowski'
'Agnieszka Bodzioch'
'Bernard Marciniak'
'Ewa R\'o\<zycka-Soko\/lowska'

_publ_contact_author_address
;Center of Molecular and Macromolecular Studies,
 Polish Academy of Sciences,
 Department of Heteroorganic Chemistry,
 ul. Sienkiewicza 112, Poland 
 90-363 Lodz
 Poland
;
_publ_contact_author_email pbalczew@bilbo.cbmm.lodz.pl
_publ_contact_author_fax '+48 42 6847126............'
_publ_contact_author_name 'Ba\/lczewski Piotr'
_publ_contact_author_phone '+48 42 6803202............'
_publ_section_title
;
 Unusual Transformation of the Diarylmethanol Derivative into
 an Unknown 1,2,3,6,7,10-Hexahydroxylated Anthracene System
;
_journal_name_full 'Journal of Organic Chemistry'
_journal_page_first 2899
_journal_page_last 2902
_journal_paper_doi 10.1021/jo052599x
_journal_volume 71
_journal_year 2006
_chemical_formula_moiety 'C25 H22 O6'
_chemical_formula_sum 'C25 H22 O6'
_chemical_formula_weight 418.43
_chemical_name_systematic
; 
 10-benzyloxy-1,2,3-trimethoxy-6,7-(methylene-1,3-dioxy) anthracene 
;
_space_group_IT_number 2
_space_group_name_Hall '-P 1'
_space_group_name_H-M_alt 'P -1'
_symmetry_cell_setting triclinic
_symmetry_space_group_name_Hall '-P 1'
_symmetry_space_group_name_H-M 'P -1'
_atom_sites_solution_hydrogens geom
_atom_sites_solution_primary direct
_atom_sites_solution_secondary difmap
_audit_creation_method SHELXL-97
_cell_angle_alpha 113.74(3)
_cell_angle_beta 92.24(3)
_cell_angle_gamma 104.11(3)
_cell_formula_units_Z 2
_cell_length_a 7.985(2)
_cell_length_b 11.404(2)
_cell_length_c 12.996(3)
_cell_measurement_reflns_used 30
_cell_measurement_temperature 293(2)
_cell_measurement_theta_max 25
_cell_measurement_theta_min 7
_cell_volume 1038.0(5)
_computing_cell_refinement 'Kuma KM4B8 Software (Galdecki et al., 1996)'
_computing_data_collection 'Kuma KM4B8 Software (Galdecki et al., 1996)'
_computing_data_reduction 'Kuma KM4B8 Software (Galdecki et al., 1996)'
_computing_molecular_graphics 'ORTEP-3 (Farrugia,1997), PLATON(Spek,2000)'
_computing_publication_material SHELXL97
_computing_structure_refinement 'SHELXL-97 (Sheldrick, 1997)'
_diffrn_ambient_temperature 293(2)
_diffrn_measured_fraction_theta_full 0.975
_diffrn_measured_fraction_theta_max 0.975
_diffrn_measurement_device 'Kuma KM-4 diffractometer'
_diffrn_measurement_method 'w-2theta scan'
_diffrn_radiation_monochromator graphite
_diffrn_radiation_type CuK\a
_diffrn_radiation_wavelength 1.54180
_diffrn_reflns_av_R_equivalents 0.0882
_diffrn_reflns_av_sigmaI/netI 0.0866
_diffrn_reflns_limit_h_max 9
_diffrn_reflns_limit_h_min -9
_diffrn_reflns_limit_k_max 12
_diffrn_reflns_limit_k_min -10
_diffrn_reflns_limit_l_max 14
_diffrn_reflns_limit_l_min -14
_diffrn_reflns_number 7121
_diffrn_reflns_theta_full 67.90
_diffrn_reflns_theta_max 67.90
_diffrn_reflns_theta_min 5.78
_diffrn_standards_decay_% 1.04
_diffrn_standards_interval_count 100
_diffrn_standards_number 3
_exptl_absorpt_coefficient_mu 0.787
_exptl_absorpt_correction_type none
_exptl_crystal_colour 'clear pale yellow'
_exptl_crystal_density_diffrn 1.339
_exptl_crystal_density_method 'not measured'
_exptl_crystal_description prismatic
_exptl_crystal_F_000 440
_exptl_crystal_size_max 0.40
_exptl_crystal_size_mid 0.30
_exptl_crystal_size_min 0.28
_refine_diff_density_max 0.344
_refine_diff_density_min -0.139
_refine_diff_density_rms 0.037
_refine_ls_extinction_coef 0.0032(9)
_refine_ls_extinction_expression Fc^*^=kFc[1+0.001xFc^2^\l^3^/sin(2\q)]^-1/4^
_refine_ls_extinction_method SHELXL
_refine_ls_goodness_of_fit_ref 1.056
_refine_ls_hydrogen_treatment constr
_refine_ls_matrix_type full
_refine_ls_number_parameters 287
_refine_ls_number_reflns 3694
_refine_ls_number_restraints 0
_refine_ls_restrained_S_all 1.056
_refine_ls_R_factor_all 0.0609
_refine_ls_R_factor_gt 0.0549
_refine_ls_shift/su_max 0.001
_refine_ls_shift/su_mean 0.000
_refine_ls_structure_factor_coef Fsqd
_refine_ls_weighting_details 'calc w=1/[\s^2^(Fo^2^)+(0.0711P)^2^+0.1844P] where P=(Fo^2^+2Fc^2^)/3'
_refine_ls_weighting_scheme calc
_refine_ls_wR_factor_gt 0.1484
_refine_ls_wR_factor_ref 0.1548
_reflns_number_gt 3161
_reflns_number_total 3694
_reflns_threshold_expression >2sigma(I)
_cod_data_source_file jo052599xsi20051219_112405.cif
_cod_database_code 4021611

loop_
_symmetry_equiv_pos_as_xyz
'x, y, z'
'-x, -y, -z'

loop_
_atom_site_label
_atom_site_type_symbol
_atom_site_fract_x
_atom_site_fract_y
_atom_site_fract_z
_atom_site_U_iso_or_equiv
_atom_site_adp_type
_atom_site_occupancy
_atom_site_symmetry_multiplicity
_atom_site_calc_flag
_atom_site_refinement_flags
O1 O 0.8241(2) 0.70038(13) 1.00087(12) 0.0879(5) Uani 1 1 d .
O2 O 0.8143(2) 0.53292(15) 1.05831(12) 0.0903(5) Uani 1 1 d .
O3 O 0.46446(15) 0.08622(11) 0.73180(10) 0.0601(3) Uani 1 1 d .
O4 O 0.10488(18) -0.13237(13) 0.33579(11) 0.0752(4) Uani 1 1 d .
O5 O 0.10550(16) 0.06291(15) 0.27425(11) 0.0754(4) Uani 1 1 d .
O6 O 0.29617(16) 0.32549(13) 0.41338(11) 0.0707(4) Uani 1 1 d .
C1 C 0.8802(3) 0.6692(2) 1.08978(19) 0.0866(7) Uani 1 1 d .
H1A H 1.0068 0.6948 1.1044 0.098(4) Uiso 1 1 calc R
H1B H 0.8390 0.7187 1.1590 0.098(4) Uiso 1 1 calc R
C2 C 0.7287(3) 0.57983(18) 0.91477(16) 0.0688(5) Uani 1 1 d .
C3 C 0.6510(3) 0.55791(18) 0.81271(17) 0.0671(5) Uani 1 1 d .
H3 H 0.6571 0.6275 0.7915 0.104(3) Uiso 1 1 calc R
C4 C 0.5576(2) 0.42203(17) 0.73733(15) 0.0596(4) Uani 1 1 d .
C5 C 0.4735(2) 0.38940(17) 0.62951(16) 0.0610(4) Uani 1 1 d .
H5 H 0.4798 0.4567 0.6054 0.104(3) Uiso 1 1 calc R
C6 C 0.3804(2) 0.25908(17) 0.55690(15) 0.0573(4) Uani 1 1 d .
C7 C 0.2881(2) 0.22465(18) 0.44717(15) 0.0593(4) Uani 1 1 d .
C8 C 0.2003(2) 0.09533(19) 0.37741(15) 0.0618(4) Uani 1 1 d .
C9 C 0.1976(2) -0.00765(18) 0.41345(15) 0.0615(5) Uani 1 1 d .
C10 C 0.2819(2) 0.02061(17) 0.51715(15) 0.0601(4) Uani 1 1 d .
H10 H 0.2789 -0.0477 0.5395 0.104(3) Uiso 1 1 calc R
C11 C 0.3746(2) 0.15461(17) 0.59151(14) 0.0555(4) Uani 1 1 d .
C12 C 0.4617(2) 0.18742(16) 0.69967(15) 0.0562(4) Uani 1 1 d .
C13 C 0.5517(2) 0.31853(17) 0.77417(14) 0.0565(4) Uani 1 1 d .
C14 C 0.6388(2) 0.34990(19) 0.88470(16) 0.0656(5) Uani 1 1 d .
H14 H 0.6369 0.2838 0.9097 0.104(3) Uiso 1 1 calc R
C15 C 0.7226(3) 0.47807(19) 0.95015(16) 0.0683(5) Uani 1 1 d .
C16 C 0.3164(3) 0.05064(18) 0.78372(17) 0.0679(5) Uani 1 1 d .
H16A H 0.2105 0.0463 0.7415 0.098(4) Uiso 1 1 calc R
H16B H 0.3297 0.1179 0.8610 0.098(4) Uiso 1 1 calc R
C17 C 0.3032(2) -0.08291(19) 0.78446(17) 0.0665(5) Uani 1 1 d .
C18 C 0.2397(4) -0.1120(3) 0.8685(3) 0.1059(8) Uani 1 1 d .
H18 H 0.2122 -0.0460 0.9302 0.104(3) Uiso 1 1 calc R
C19 C 0.2144(5) -0.2389(4) 0.8649(4) 0.1331(12) Uani 1 1 d .
H19 H 0.1665 -0.2582 0.9223 0.104(3) Uiso 1 1 calc R
C20 C 0.2607(4) -0.3356(3) 0.7760(4) 0.1206(11) Uani 1 1 d .
H20 H 0.2505 -0.4191 0.7747 0.104(3) Uiso 1 1 calc R
C21 C 0.3206(3) -0.3075(2) 0.6912(3) 0.0978(8) Uani 1 1 d .
H21 H 0.3489 -0.3730 0.6296 0.104(3) Uiso 1 1 calc R
C22 C 0.3404(3) -0.18409(19) 0.6944(2) 0.0752(5) Uani 1 1 d .
H22 H 0.3804 -0.1676 0.6340 0.104(3) Uiso 1 1 calc R
C23 C 0.0869(3) -0.2368(2) 0.37074(19) 0.0836(6) Uani 1 1 d .
H23A H 0.2001 -0.2465 0.3862 0.126(3) Uiso 1 1 calc R
H23B H 0.0150 -0.3188 0.3114 0.126(3) Uiso 1 1 calc R
H23C H 0.0333 -0.2161 0.4383 0.126(3) Uiso 1 1 calc R
C24 C 0.1952(3) 0.0327(3) 0.18076(18) 0.0956(7) Uani 1 1 d .
H24A H 0.2860 0.1107 0.1905 0.126(3) Uiso 1 1 calc R
H24B H 0.1152 0.0040 0.1125 0.126(3) Uiso 1 1 calc R
H24C H 0.2458 -0.0375 0.1751 0.126(3) Uiso 1 1 calc R
C25 C 0.1381(3) 0.3606(2) 0.4084(2) 0.0855(6) Uani 1 1 d .
H25A H 0.0499 0.2854 0.3527 0.126(3) Uiso 1 1 calc R
H25B H 0.1573 0.4341 0.3876 0.126(3) Uiso 1 1 calc R
H25C H 0.1004 0.3861 0.4816 0.126(3) Uiso 1 1 calc R

loop_
_atom_site_aniso_label
_atom_site_aniso_U_11
_atom_site_aniso_U_22
_atom_site_aniso_U_33
_atom_site_aniso_U_23
_atom_site_aniso_U_13
_atom_site_aniso_U_12
O1 0.1042(11) 0.0594(8) 0.0653(9) 0.0018(6) -0.0154(8) 0.0106(7)
O2 0.1085(11) 0.0762(9) 0.0561(8) 0.0106(7) -0.0242(7) 0.0107(8)
O3 0.0626(7) 0.0584(6) 0.0590(7) 0.0243(5) 0.0030(5) 0.0187(5)
O4 0.0811(8) 0.0638(7) 0.0538(8) 0.0102(6) -0.0081(6) 0.0030(6)
O5 0.0643(7) 0.0986(10) 0.0518(7) 0.0263(7) -0.0077(6) 0.0155(6)
O6 0.0658(7) 0.0809(8) 0.0707(8) 0.0407(7) -0.0001(6) 0.0168(6)
C1 0.0909(14) 0.0722(12) 0.0674(13) 0.0025(10) -0.0167(10) 0.0245(10)
C2 0.0702(10) 0.0552(9) 0.0577(11) 0.0046(8) -0.0022(8) 0.0135(8)
C3 0.0757(11) 0.0525(9) 0.0621(11) 0.0162(8) 0.0008(9) 0.0151(8)
C4 0.0606(9) 0.0560(9) 0.0528(10) 0.0155(8) 0.0013(7) 0.0152(7)
C5 0.0662(10) 0.0572(9) 0.0579(10) 0.0238(8) 0.0017(8) 0.0165(8)
C6 0.0551(8) 0.0624(9) 0.0507(9) 0.0214(8) 0.0026(7) 0.0159(7)
C7 0.0565(9) 0.0676(10) 0.0525(10) 0.0265(8) 0.0025(7) 0.0148(7)
C8 0.0550(9) 0.0769(11) 0.0464(9) 0.0216(8) 0.0005(7) 0.0157(8)
C9 0.0565(9) 0.0618(10) 0.0500(9) 0.0123(8) -0.0006(7) 0.0105(7)
C10 0.0620(9) 0.0573(9) 0.0524(10) 0.0167(8) 0.0012(7) 0.0147(7)
C11 0.0545(8) 0.0564(9) 0.0489(9) 0.0166(7) 0.0019(7) 0.0153(7)
C12 0.0583(9) 0.0547(9) 0.0511(9) 0.0185(7) 0.0017(7) 0.0166(7)
C13 0.0576(9) 0.0572(9) 0.0493(9) 0.0176(8) 0.0012(7) 0.0168(7)
C14 0.0706(10) 0.0624(10) 0.0550(10) 0.0190(8) -0.0047(8) 0.0165(8)
C15 0.0724(11) 0.0666(11) 0.0512(10) 0.0119(8) -0.0031(8) 0.0196(8)
C16 0.0746(11) 0.0634(10) 0.0657(11) 0.0236(9) 0.0149(9) 0.0256(8)
C17 0.0683(10) 0.0673(10) 0.0692(11) 0.0323(9) 0.0104(9) 0.0225(8)
C18 0.143(2) 0.115(2) 0.0933(18) 0.0611(16) 0.0386(17) 0.0616(18)
C19 0.148(3) 0.167(3) 0.155(3) 0.126(3) 0.055(3) 0.061(3)
C20 0.1053(19) 0.100(2) 0.195(4) 0.094(2) 0.026(2) 0.0404(16)
C21 0.0811(14) 0.0669(13) 0.142(2) 0.0389(14) 0.0082(14) 0.0265(10)
C22 0.0744(11) 0.0646(11) 0.0852(14) 0.0286(10) 0.0062(10) 0.0241(9)
C23 0.0933(14) 0.0636(11) 0.0679(13) 0.0148(10) 0.0015(11) 0.0026(10)
C24 0.0922(15) 0.125(2) 0.0504(11) 0.0229(12) -0.0003(10) 0.0253(14)
C25 0.0788(13) 0.0881(14) 0.1019(17) 0.0476(13) 0.0123(12) 0.0327(11)

loop_
_atom_type_symbol
_atom_type_description
_atom_type_scat_dispersion_real
_atom_type_scat_dispersion_imag
_atom_type_scat_source
C C 0.0181 0.0000 'International Tables Vol C Tables 4.2.6.8 and 6.1.1.4'
H H 0.0000 0.0000 'International Tables Vol C Tables 4.2.6.8 and 6.1.1.4'
O O 0.0492 0.0000 'International Tables Vol C Tables 4.2.6.8 and 6.1.1.4'

loop_
_geom_angle_atom_site_label_1
_geom_angle_atom_site_label_2
_geom_angle_atom_site_label_3
_geom_angle
C2 O1 C1 105.55(16)
C15 O2 C1 106.76(17)
C12 O3 C16 113.60(13)
C9 O4 C23 116.48(15)
C8 O5 C24 116.20(15)
C7 O6 C25 115.26(15)
O2 C1 O1 109.60(16)
O2 C1 H1A 109.8
O1 C1 H1A 109.8
O2 C1 H1B 109.8
O1 C1 H1B 109.8
H1A C1 H1B 108.2
C3 C2 O1 127.70(19)
C3 C2 C15 123.32(17)
O1 C2 C15 108.97(17)
C2 C3 C4 117.13(18)
C2 C3 H3 121.4
C4 C3 H3 121.4
C5 C4 C13 119.48(16)
C5 C4 C3 121.29(17)
C13 C4 C3 119.24(17)
C6 C5 C4 121.79(17)
C6 C5 H5 119.1
C4 C5 H5 119.1
C5 C6 C11 119.55(16)
C5 C6 C7 122.41(17)
C11 C6 C7 118.04(16)
C8 C7 O6 121.30(16)
C8 C7 C6 120.81(17)
O6 C7 C6 117.85(16)
C7 C8 O5 120.85(18)
C7 C8 C9 120.15(16)
O5 C8 C9 118.91(16)
C10 C9 O4 124.76(18)
C10 C9 C8 121.02(16)
O4 C9 C8 114.22(16)
C9 C10 C11 119.98(17)
C9 C10 H10 120.0
C11 C10 H10 120.0
C12 C11 C10 121.43(17)
C12 C11 C6 118.58(16)
C10 C11 C6 119.99(16)
O3 C12 C13 118.72(15)
O3 C12 C11 119.05(15)
C13 C12 C11 122.18(16)
C12 C13 C4 118.40(16)
C12 C13 C14 121.23(17)
C4 C13 C14 120.36(16)
C15 C14 C13 117.15(18)
C15 C14 H14 121.4
C13 C14 H14 121.4
C14 C15 O2 128.12(19)
C14 C15 C2 122.80(18)
O2 C15 C2 109.08(16)
O3 C16 C17 109.42(14)
O3 C16 H16A 109.8
C17 C16 H16A 109.8
O3 C16 H16B 109.8
C17 C16 H16B 109.8
H16A C16 H16B 108.2
C18 C17 C22 117.3(2)
C18 C17 C16 121.15(19)
C22 C17 C16 121.33(18)
C17 C18 C19 121.3(3)
C17 C18 H18 119.4
C19 C18 H18 119.4
C20 C19 C18 119.7(3)
C20 C19 H19 120.2
C18 C19 H19 120.2
C21 C20 C19 119.0(3)
C21 C20 H20 120.5
C19 C20 H20 120.5
C20 C21 C22 120.6(3)
C20 C21 H21 119.7
C22 C21 H21 119.7
C21 C22 C17 122.0(2)
C21 C22 H22 119.0
C17 C22 H22 119.0
O4 C23 H23A 109.5
O4 C23 H23B 109.5
H23A C23 H23B 109.5
O4 C23 H23C 109.5
H23A C23 H23C 109.5
H23B C23 H23C 109.5
O5 C24 H24A 109.5
O5 C24 H24B 109.5
H24A C24 H24B 109.5
O5 C24 H24C 109.5
H24A C24 H24C 109.5
H24B C24 H24C 109.5
O6 C25 H25A 109.5
O6 C25 H25B 109.5
H25A C25 H25B 109.5
O6 C25 H25C 109.5
H25A C25 H25C 109.5
H25B C25 H25C 109.5

loop_
_geom_bond_atom_site_label_1
_geom_bond_atom_site_label_2
_geom_bond_distance
O1 C2 1.381(2)
O1 C1 1.425(3)
O2 C15 1.375(2)
O2 C1 1.390(3)
O3 C12 1.381(2)
O3 C16 1.437(2)
O4 C9 1.365(2)
O4 C23 1.416(3)
O5 C8 1.376(2)
O5 C24 1.400(3)
O6 C7 1.376(2)
O6 C25 1.421(2)
C1 H1A 0.9700
C1 H1B 0.9700
C2 C3 1.342(3)
C2 C15 1.402(3)
C3 C4 1.440(3)
C3 H3 0.9300
C4 C5 1.392(3)
C4 C13 1.433(3)
C5 C6 1.389(3)
C5 H5 0.9300
C6 C11 1.425(3)
C6 C7 1.434(2)
C7 C8 1.363(3)
C8 C9 1.425(3)
C9 C10 1.359(3)
C10 C11 1.421(2)
C10 H10 0.9300
C11 C12 1.405(2)
C12 C13 1.395(2)
C13 C14 1.436(3)
C14 C15 1.336(3)
C14 H14 0.9300
C16 C17 1.505(3)
C16 H16A 0.9700
C16 H16B 0.9700
C17 C18 1.347(3)
C17 C22 1.377(3)
C18 C19 1.393(4)
C18 H18 0.9300
C19 C20 1.376(5)
C19 H19 0.9300
C20 C21 1.340(4)
C20 H20 0.9300
C21 C22 1.360(3)
C21 H21 0.9300
C22 H22 0.9300
C23 H23A 0.9600
C23 H23B 0.9600
C23 H23C 0.9600
C24 H24A 0.9600
C24 H24B 0.9600
C24 H24C 0.9600
C25 H25A 0.9600
C25 H25B 0.9600
C25 H25C 0.9600

loop_
_geom_hbond_atom_site_label_D
_geom_hbond_atom_site_label_H
_geom_hbond_atom_site_label_A
_geom_hbond_distance_DH
_geom_hbond_distance_HA
_geom_hbond_distance_DA
_geom_hbond_angle_DHA
_geom_hbond_site_symmetry_A
C16 H16A O5 0.97 2.49 3.238(3) 134.2 2_556
C5 H5 O6 0.93 2.50 2.822(2) 100.4 .
C25 H25A O5 0.96 2.49 3.066(3) 118.8 .

loop_
_geom_torsion_atom_site_label_1
_geom_torsion_atom_site_label_2
_geom_torsion_atom_site_label_3
_geom_torsion_atom_site_label_4
_geom_torsion
C15 O2 C1 O1 1.7(2)
C2 O1 C1 O2 -1.9(2)
C1 O1 C2 C3 -179.1(2)
C1 O1 C2 C15 1.3(2)
O1 C2 C3 C4 -179.68(18)
C15 C2 C3 C4 -0.1(3)
C2 C3 C4 C5 -179.70(17)
C2 C3 C4 C13 0.1(3)
C13 C4 C5 C6 1.4(3)
C3 C4 C5 C6 -178.80(16)
C4 C5 C6 C11 -2.0(3)
C4 C5 C6 C7 177.79(16)
C25 O6 C7 C8 72.2(2)
C25 O6 C7 C6 -110.0(2)
C5 C6 C7 C8 178.97(16)
C11 C6 C7 C8 -1.2(3)
C5 C6 C7 O6 1.2(3)
C11 C6 C7 O6 -179.03(14)
O6 C7 C8 O5 -5.1(3)
C6 C7 C8 O5 177.18(15)
O6 C7 C8 C9 178.44(15)
C6 C7 C8 C9 0.7(3)
C24 O5 C8 C7 90.8(2)
C24 O5 C8 C9 -92.7(2)
C23 O4 C9 C10 4.6(3)
C23 O4 C9 C8 -175.33(16)
C7 C8 C9 C10 -0.1(3)
O5 C8 C9 C10 -176.61(15)
C7 C8 C9 O4 179.84(15)
O5 C8 C9 O4 3.3(2)
O4 C9 C10 C11 -179.93(16)
C8 C9 C10 C11 0.0(3)
C9 C10 C11 C12 179.38(16)
C9 C10 C11 C6 -0.5(3)
C5 C6 C11 C12 1.0(3)
C7 C6 C11 C12 -178.79(15)
C5 C6 C11 C10 -179.06(15)
C7 C6 C11 C10 1.1(2)
C16 O3 C12 C13 94.90(18)
C16 O3 C12 C11 -87.64(19)
C10 C11 C12 O3 3.3(3)
C6 C11 C12 O3 -176.76(14)
C10 C11 C12 C13 -179.29(15)
C6 C11 C12 C13 0.6(3)
O3 C12 C13 C4 176.11(14)
C11 C12 C13 C4 -1.3(3)
O3 C12 C13 C14 -3.1(3)
C11 C12 C13 C14 179.54(16)
C5 C4 C13 C12 0.3(3)
C3 C4 C13 C12 -179.55(16)
C5 C4 C13 C14 179.50(16)
C3 C4 C13 C14 -0.3(3)
C12 C13 C14 C15 179.64(17)
C4 C13 C14 C15 0.5(3)
C13 C14 C15 O2 179.79(18)
C13 C14 C15 C2 -0.4(3)
C1 O2 C15 C14 178.9(2)
C1 O2 C15 C2 -0.9(2)
C3 C2 C15 C14 0.2(3)
O1 C2 C15 C14 179.88(18)
C3 C2 C15 O2 -179.95(19)
O1 C2 C15 O2 -0.3(2)
C12 O3 C16 C17 163.71(14)
O3 C16 C17 C18 148.0(2)
O3 C16 C17 C22 -37.9(2)
C22 C17 C18 C19 0.6(4)
C16 C17 C18 C19 174.9(3)
C17 C18 C19 C20 2.3(5)
C18 C19 C20 C21 -3.6(5)
C19 C20 C21 C22 1.9(5)
C20 C21 C22 C17 1.1(4)
C18 C17 C22 C21 -2.3(3)
C16 C17 C22 C21 -176.61(19)

loop_
_cod_related_entry_id
_cod_related_entry_database
_cod_related_entry_code
1 ChemSpider 9864974
